data_4306650
loop_
_publ_author_name
'Geoffrey H. Spikes'
'Carsten Milsmann'
'Eckhard Bill'
'Thomas Weyherm\"uller'
'Karl Wieghardt'

_publ_section_title
;
One- and Two-Electron Reduced 1,2-Diketone Ligands in [ZnII(L.)2(Et2O)],
[CoII(L.)2(Et2O)], and Na2(Et2O)4[CoII(LRed)2]
;
_journal_name_full 'Inorganic Chemistry'
_journal_page_first 11745
_journal_page_last 11754
_journal_paper_doi 10.1021/ic801470p
_journal_volume 47
_journal_year 2008
_chemical_formula_sum 'C68 H108 Co Na2 O8'
_chemical_formula_weight 1158.45
_chemical_name_systematic
; 
 ? 
;
_space_group_IT_number 2
_symmetry_cell_setting triclinic
_symmetry_space_group_name_Hall '-P 1'
_symmetry_space_group_name_H-M 'P -1'
_atom_sites_solution_hydrogens geom
_atom_sites_solution_primary direct
_atom_sites_solution_secondary difmap
_audit_creation_method SHELXL-97
_cell_angle_alpha 66.691(3)
_cell_angle_beta 69.881(3)
_cell_angle_gamma 67.117(3)
_cell_formula_units_Z 1
_cell_length_a 10.9830(7)
_cell_length_b 13.5130(9)
_cell_length_c 14.0769(9)
_cell_measurement_temperature 100(2)
_cell_volume 1722.5(2)
_computing_cell_refinement 'Bruker SAINT 7.34A'
_computing_data_collection 'Bruker SAINT 7.34A'
_computing_data_reduction 'Bruker SAINT 7.34A'
_computing_structure_refinement 'SHELXL-97 (Sheldrick, 1997)'
_computing_structure_solution 'SHELXS-97 (Sheldrick, 1990)'
_diffrn_ambient_temperature 100(2)
_diffrn_measured_fraction_theta_full 0.999
_diffrn_measured_fraction_theta_max 0.999
_diffrn_measurement_device_type 'Bruker APEX2'
_diffrn_radiation_monochromator graphite
_diffrn_radiation_source 'rotating anode, Multi-Layer-Optics'
_diffrn_radiation_type MoK\a
_diffrn_radiation_wavelength 0.71073
_diffrn_reflns_av_R_equivalents 0.0456
_diffrn_reflns_av_sigmaI/netI 0.0361
_diffrn_reflns_limit_h_max 15
_diffrn_reflns_limit_h_min -15
_diffrn_reflns_limit_k_max 19
_diffrn_reflns_limit_k_min -19
_diffrn_reflns_limit_l_max 19
_diffrn_reflns_limit_l_min -19
_diffrn_reflns_number 47417
_diffrn_reflns_theta_full 30.00
_diffrn_reflns_theta_max 30.00
_diffrn_reflns_theta_min 1.72
_exptl_absorpt_coefficient_mu 0.311
_exptl_absorpt_correction_T_max 0.9877
_exptl_absorpt_correction_T_min 0.9405
_exptl_absorpt_correction_type multi-scan
_exptl_absorpt_process_details 'Bruker SADABS 2008/1'
_exptl_crystal_colour orange
_exptl_crystal_density_diffrn 1.117
_exptl_crystal_density_method 'not measured'
_exptl_crystal_description 'transparent parallelepiped'
_exptl_crystal_F_000 629
_exptl_crystal_size_max 0.20
_exptl_crystal_size_mid 0.09
_exptl_crystal_size_min 0.04
_refine_diff_density_max 1.058
_refine_diff_density_min -0.318
_refine_diff_density_rms 0.053
_refine_ls_extinction_method none
_refine_ls_goodness_of_fit_ref 1.028
_refine_ls_hydrogen_treatment constr
_refine_ls_matrix_type full
_refine_ls_number_parameters 370
_refine_ls_number_reflns 10035
_refine_ls_number_restraints 0
_refine_ls_restrained_S_all 1.028
_refine_ls_R_factor_all 0.0520
_refine_ls_R_factor_gt 0.0394
_refine_ls_shift/su_max 0.001
_refine_ls_shift/su_mean 0.000
_refine_ls_structure_factor_coef Fsqd
_refine_ls_weighting_details 'calc w=1/[\s^2^(Fo^2^)+(0.0464P)^2^+0.6970P] where P=(Fo^2^+2Fc^2^)/3'
_refine_ls_weighting_scheme calc
_refine_ls_wR_factor_gt 0.0961
_refine_ls_wR_factor_ref 0.1038
_reflns_number_gt 8369
_reflns_number_total 10035
_reflns_threshold_expression >2sigma(I)
_cod_data_source_file ic801470p_si_002_4.cif
_cod_data_source_block 4
_cod_depositor_comments
;
The following automatic conversions were performed:
'_exptl_absorpt_correction_type' value 'Multi-Scan' changed to
'multi-scan' according to
'/home/saulius/struct/CIF-dictionaries/cif_core.dic' dictionary named
'cif_core.dic' version 2.4.1 from 2010-06-29.

Automatic conversion script
Id: cif_fix_enum 1527 2010-12-29 10:47:43Z saulius 
;
_cod_database_code 4306650

loop_
_symmetry_equiv_pos_as_xyz
'x, y, z'
'-x, -y, -z'

loop_
_atom_site_label
_atom_site_type_symbol
_atom_site_fract_x
_atom_site_fract_y
_atom_site_fract_z
_atom_site_U_iso_or_equiv
_atom_site_adp_type
_atom_site_occupancy
_atom_site_symmetry_multiplicity
_atom_site_calc_flag
_atom_site_refinement_flags
_atom_site_disorder_assembly
_atom_site_disorder_group
Co1 Co 0.0000 0.0000 0.0000 0.01156(6) Uani 1 2 d S . .
O1 O 0.07704(8) 0.00345(7) -0.14146(7) 0.01481(16) Uani 1 1 d . . .
C1 C 0.04487(12) 0.11197(10) -0.20769(9) 0.0145(2) Uani 1 1 d . . .
O2 O -0.06981(8) 0.15717(7) -0.05158(7) 0.01524(16) Uani 1 1 d . . .
C2 C -0.03523(12) 0.19346(10) -0.16060(9) 0.0155(2) Uani 1 1 d . . .
C3 C -0.10343(14) 0.31467(11) -0.21143(10) 0.0203(2) Uani 1 1 d . . .
C4 C -0.03089(17) 0.39441(12) -0.27592(11) 0.0270(3) Uani 1 1 d . . .
C5 C -0.1036(2) 0.50724(13) -0.31834(13) 0.0395(4) Uani 1 1 d . . .
H5 H -0.0552 0.5606 -0.3620 0.047 Uiso 1 1 calc R . .
C6 C -0.2437(2) 0.54249(13) -0.29815(14) 0.0436(5) Uani 1 1 d . . .
H6 H -0.2908 0.6191 -0.3275 0.052 Uiso 1 1 calc R . .
C7 C -0.31443(19) 0.46518(13) -0.23479(14) 0.0364(4) Uani 1 1 d . . .
H7 H -0.4107 0.4896 -0.2207 0.044 Uiso 1 1 calc R . .
C8 C -0.24771(15) 0.35169(12) -0.19088(12) 0.0254(3) Uani 1 1 d . . .
C9 C 0.11157(12) 0.12458(11) -0.32218(9) 0.0172(2) Uani 1 1 d . . .
C10 C 0.25515(13) 0.10015(13) -0.35344(10) 0.0227(3) Uani 1 1 d . . .
C11 C 0.31974(15) 0.10724(15) -0.45953(11) 0.0297(3) Uani 1 1 d . . .
H11 H 0.4156 0.0916 -0.4808 0.036 Uiso 1 1 calc R . .
C12 C 0.24578(16) 0.13681(14) -0.53421(11) 0.0304(3) Uani 1 1 d . . .
H12 H 0.2909 0.1414 -0.6061 0.036 Uiso 1 1 calc R . .
C13 C 0.10603(15) 0.15964(13) -0.50356(11) 0.0261(3) Uani 1 1 d . . .
H13 H 0.0561 0.1797 -0.5551 0.031 Uiso 1 1 calc R . .
C14 C 0.03686(13) 0.15369(11) -0.39816(10) 0.0191(2) Uani 1 1 d . . .
C15 C 0.12249(18) 0.36391(13) -0.29936(11) 0.0309(3) Uani 1 1 d . . .
H15 H 0.1584 0.2809 -0.2660 0.037 Uiso 1 1 calc R . .
C16 C 0.1827(2) 0.39076(17) -0.41976(13) 0.0475(5) Uani 1 1 d . . .
H16A H 0.1583 0.3474 -0.4483 0.071 Uiso 1 1 calc R . .
H16B H 0.2817 0.3705 -0.4332 0.071 Uiso 1 1 calc R . .
H16C H 0.1465 0.4715 -0.4544 0.071 Uiso 1 1 calc R . .
C17 C 0.1674(2) 0.42511(17) -0.25119(15) 0.0450(5) Uani 1 1 d . . .
H17A H 0.1328 0.5068 -0.2825 0.067 Uiso 1 1 calc R . .
H17B H 0.2667 0.4027 -0.2663 0.067 Uiso 1 1 calc R . .
H17C H 0.1314 0.4047 -0.1742 0.067 Uiso 1 1 calc R . .
C18 C -0.33293(14) 0.27140(13) -0.12126(13) 0.0279(3) Uani 1 1 d . . .
H18 H -0.2699 0.1929 -0.1066 0.033 Uiso 1 1 calc R . .
C19 C -0.40683(17) 0.29439(16) -0.01429(14) 0.0369(4) Uani 1 1 d . . .
H19A H -0.3401 0.2826 0.0237 0.055 Uiso 1 1 calc R . .
H19B H -0.4620 0.2428 0.0283 0.055 Uiso 1 1 calc R . .
H19C H -0.4655 0.3724 -0.0265 0.055 Uiso 1 1 calc R . .
C20 C -0.43692(16) 0.27673(16) -0.17479(15) 0.0379(4) Uani 1 1 d . . .
H20A H -0.4828 0.2190 -0.1295 0.057 Uiso 1 1 calc R . .
H20B H -0.3903 0.2632 -0.2436 0.057 Uiso 1 1 calc R . .
H20C H -0.5040 0.3514 -0.1854 0.057 Uiso 1 1 calc R . .
C21 C 0.34129(14) 0.06296(15) -0.27345(11) 0.0294(3) Uani 1 1 d . . .
H21 H 0.2791 0.0806 -0.2073 0.035 Uiso 1 1 calc R . .
C22 C 0.44933(17) 0.1250(2) -0.31232(15) 0.0454(5) Uani 1 1 d . . .
H22A H 0.5160 0.1046 -0.3740 0.068 Uiso 1 1 calc R . .
H22B H 0.4951 0.1033 -0.2553 0.068 Uiso 1 1 calc R . .
H22C H 0.4056 0.2066 -0.3324 0.068 Uiso 1 1 calc R . .
C23 C 0.40944(15) -0.06441(17) -0.24427(13) 0.0371(4) Uani 1 1 d . . .
H23A H 0.3399 -0.1038 -0.2084 0.056 Uiso 1 1 calc R . .
H23B H 0.4690 -0.0857 -0.1968 0.056 Uiso 1 1 calc R . .
H23C H 0.4631 -0.0853 -0.3089 0.056 Uiso 1 1 calc R . .
C24 C -0.11563(13) 0.17210(11) -0.36792(10) 0.0208(2) Uani 1 1 d . . .
H24 H -0.1494 0.1768 -0.2937 0.025 Uiso 1 1 calc R . .
C25 C -0.19146(18) 0.28240(14) -0.43957(14) 0.0369(4) Uani 1 1 d . . .
H25A H -0.1784 0.3464 -0.4319 0.055 Uiso 1 1 calc R . .
H25B H -0.2884 0.2889 -0.4189 0.055 Uiso 1 1 calc R . .
H25C H -0.1560 0.2823 -0.5137 0.055 Uiso 1 1 calc R . .
C26 C -0.14548(15) 0.06981(13) -0.36828(14) 0.0307(3) Uani 1 1 d . . .
H26A H -0.1106 0.0616 -0.4397 0.046 Uiso 1 1 calc R . .
H26B H -0.2436 0.0813 -0.3473 0.046 Uiso 1 1 calc R . .
H26C H -0.1012 0.0015 -0.3180 0.046 Uiso 1 1 calc R . .
Na30 Na -0.07272(5) 0.17336(4) 0.10257(4) 0.01942(11) Uani 1 1 d . . .
O41 O -0.22576(11) 0.31243(9) 0.17910(9) 0.0312(2) Uani 1 1 d . . .
C42 C -0.3118(2) 0.29288(16) 0.28316(14) 0.0436(4) Uani 1 1 d . . .
H42A H -0.4007 0.2935 0.2798 0.052 Uiso 1 1 calc R . .
H42B H -0.3273 0.3533 0.3127 0.052 Uiso 1 1 calc R . .
C43 C -0.2450(2) 0.18014(17) 0.35350(14) 0.0449(4) Uani 1 1 d . . .
H43A H -0.2298 0.1207 0.3238 0.067 Uiso 1 1 calc R . .
H43B H -0.3040 0.1659 0.4248 0.067 Uiso 1 1 calc R . .
H43C H -0.1580 0.1805 0.3576 0.067 Uiso 1 1 calc R . .
C44 C -0.2744(2) 0.42404(14) 0.11074(15) 0.0408(4) Uani 1 1 d . . .
H44A H -0.2842 0.4806 0.1431 0.049 Uiso 1 1 calc R . .
H44B H -0.3643 0.4348 0.1011 0.049 Uiso 1 1 calc R . .
C45 C -0.1751(2) 0.43965(15) 0.00498(15) 0.0445(4) Uani 1 1 d . . .
H45A H -0.0868 0.4306 0.0148 0.067 Uiso 1 1 calc R . .
H45B H -0.2084 0.5153 -0.0423 0.067 Uiso 1 1 calc R . .
H45C H -0.1653 0.3832 -0.0265 0.067 Uiso 1 1 calc R . .
O51 O 0.13811(12) 0.20189(10) 0.06597(9) 0.0328(2) Uani 1 1 d . . .
C52 C 0.2065(2) 0.22768(17) 0.11934(18) 0.0469(5) Uani 1 1 d . . .
H52A H 0.2614 0.2777 0.0670 0.056 Uiso 1 1 calc R . .
H52B H 0.2684 0.1574 0.1559 0.056 Uiso 1 1 calc R . .
C53 C 0.1054(2) 0.28435(16) 0.19814(15) 0.0459(5) Uani 1 1 d . . .
H53A H 0.0415 0.3518 0.1622 0.069 Uiso 1 1 calc R . .
H53B H 0.1523 0.3060 0.2313 0.069 Uiso 1 1 calc R . .
H53C H 0.0558 0.2326 0.2528 0.069 Uiso 1 1 calc R . .
C54 C 0.22883(17) 0.15322(16) -0.01706(13) 0.0382(4) Uani 1 1 d . . .
H54A H 0.2927 0.1981 -0.0612 0.046 Uiso 1 1 calc R . .
H54B H 0.1754 0.1572 -0.0632 0.046 Uiso 1 1 calc R . .
C55 C 0.3072(2) 0.03417(19) 0.02531(18) 0.0514(5) Uani 1 1 d . . .
H55A H 0.3756 0.0313 0.0570 0.077 Uiso 1 1 calc R . .
H55B H 0.3520 0.0002 -0.0325 0.077 Uiso 1 1 calc R . .
H55C H 0.2456 -0.0077 0.0795 0.077 Uiso 1 1 calc R . .

loop_
_atom_site_aniso_label
_atom_site_aniso_U_11
_atom_site_aniso_U_22
_atom_site_aniso_U_33
_atom_site_aniso_U_23
_atom_site_aniso_U_13
_atom_site_aniso_U_12
Co1 0.01175(10) 0.01215(11) 0.01013(11) -0.00324(8) -0.00181(7) -0.00353(8)
O1 0.0159(4) 0.0152(4) 0.0123(4) -0.0045(3) -0.0019(3) -0.0044(3)
C1 0.0160(5) 0.0166(5) 0.0119(5) -0.0022(4) -0.0029(4) -0.0080(4)
O2 0.0187(4) 0.0140(4) 0.0124(4) -0.0040(3) -0.0044(3) -0.0033(3)
C2 0.0196(5) 0.0151(5) 0.0136(5) -0.0026(4) -0.0060(4) -0.0068(4)
C3 0.0337(7) 0.0150(6) 0.0163(6) -0.0039(5) -0.0120(5) -0.0067(5)
C4 0.0527(9) 0.0185(6) 0.0170(6) -0.0007(5) -0.0151(6) -0.0160(6)
C5 0.0810(13) 0.0180(7) 0.0263(8) 0.0023(6) -0.0258(8) -0.0189(8)
C6 0.0810(14) 0.0141(7) 0.0363(9) -0.0024(6) -0.0370(9) 0.0007(8)
C7 0.0508(10) 0.0219(7) 0.0361(9) -0.0109(6) -0.0275(8) 0.0073(7)
C8 0.0355(7) 0.0173(6) 0.0256(7) -0.0071(5) -0.0177(6) 0.0001(5)
C9 0.0221(6) 0.0198(6) 0.0128(5) -0.0042(5) -0.0019(4) -0.0117(5)
C10 0.0231(6) 0.0345(7) 0.0160(6) -0.0083(5) -0.0005(5) -0.0168(6)
C11 0.0272(7) 0.0482(9) 0.0187(6) -0.0121(6) 0.0041(5) -0.0222(7)
C12 0.0373(8) 0.0448(9) 0.0122(6) -0.0088(6) 0.0028(5) -0.0223(7)
C13 0.0355(7) 0.0326(7) 0.0148(6) -0.0047(5) -0.0075(5) -0.0156(6)
C14 0.0257(6) 0.0190(6) 0.0153(6) -0.0034(5) -0.0055(5) -0.0105(5)
C15 0.0523(9) 0.0300(8) 0.0194(6) -0.0028(6) -0.0055(6) -0.0282(7)
C16 0.0815(14) 0.0469(11) 0.0218(8) -0.0019(7) -0.0011(8) -0.0446(11)
C17 0.0684(12) 0.0463(10) 0.0401(9) -0.0130(8) -0.0110(9) -0.0382(10)
C18 0.0222(6) 0.0234(7) 0.0373(8) -0.0108(6) -0.0139(6) 0.0021(5)
C19 0.0300(7) 0.0413(9) 0.0352(9) -0.0109(7) -0.0139(6) -0.0013(7)
C20 0.0249(7) 0.0451(10) 0.0490(10) -0.0243(8) -0.0163(7) 0.0017(7)
C21 0.0197(6) 0.0554(10) 0.0197(6) -0.0149(7) 0.0008(5) -0.0187(6)
C22 0.0305(8) 0.0849(15) 0.0381(9) -0.0248(10) 0.0003(7) -0.0352(9)
C23 0.0215(6) 0.0628(12) 0.0254(7) -0.0125(8) -0.0054(6) -0.0113(7)
C24 0.0245(6) 0.0221(6) 0.0185(6) -0.0052(5) -0.0099(5) -0.0060(5)
C25 0.0437(9) 0.0283(8) 0.0329(8) -0.0034(7) -0.0202(7) -0.0006(7)
C26 0.0249(7) 0.0314(8) 0.0422(9) -0.0137(7) -0.0086(6) -0.0113(6)
Na30 0.0254(3) 0.0163(2) 0.0182(2) -0.0074(2) -0.0068(2) -0.0039(2)
O41 0.0406(6) 0.0230(5) 0.0283(5) -0.0142(4) -0.0140(5) 0.0044(4)
C42 0.0496(10) 0.0438(10) 0.0345(9) -0.0251(8) -0.0048(8) -0.0013(8)
C43 0.0593(11) 0.0514(11) 0.0278(8) -0.0131(8) -0.0141(8) -0.0151(9)
C44 0.0552(10) 0.0215(7) 0.0473(10) -0.0173(7) -0.0267(8) 0.0073(7)
C45 0.0709(13) 0.0252(8) 0.0399(10) -0.0035(7) -0.0272(9) -0.0105(8)
O51 0.0387(6) 0.0357(6) 0.0350(6) -0.0109(5) -0.0130(5) -0.0176(5)
C52 0.0508(10) 0.0420(10) 0.0720(13) -0.0264(10) -0.0317(10) -0.0131(8)
C53 0.0769(13) 0.0422(10) 0.0377(9) -0.0104(8) -0.0257(9) -0.0272(10)
C54 0.0372(8) 0.0562(11) 0.0305(8) -0.0112(8) -0.0049(7) -0.0276(8)
C55 0.0392(9) 0.0628(13) 0.0643(13) -0.0386(11) -0.0143(9) -0.0051(9)

loop_
_atom_type_symbol
_atom_type_description
_atom_type_scat_dispersion_real
_atom_type_scat_dispersion_imag
_atom_type_scat_source
C C 0.0033 0.0016 'International Tables Vol C Tables 4.2.6.8 and 6.1.1.4'
H H 0.0000 0.0000 'International Tables Vol C Tables 4.2.6.8 and 6.1.1.4'
O O 0.0106 0.0060 'International Tables Vol C Tables 4.2.6.8 and 6.1.1.4'
Na Na 0.0362 0.0249 'International Tables Vol C Tables 4.2.6.8 and 6.1.1.4'
Co Co 0.3494 0.9721 'International Tables Vol C Tables 4.2.6.8 and 6.1.1.4'

loop_
_geom_angle_atom_site_label_1
_geom_angle_atom_site_label_2
_geom_angle_atom_site_label_3
_geom_angle
_geom_angle_site_symmetry_1
_geom_angle_site_symmetry_3
_geom_angle_publ_flag
O1 Co1 O1 180.0 . 2 ?
O1 Co1 O2 86.59(4) . . ?
O1 Co1 O2 93.41(4) 2 . ?
O1 Co1 O2 93.41(4) . 2 ?
O1 Co1 O2 86.59(4) 2 2 ?
O2 Co1 O2 180.0 . 2 ?
O1 Co1 Na30 130.17(3) . . ?
O1 Co1 Na30 49.83(3) 2 . ?
O2 Co1 Na30 50.07(3) . . ?
O2 Co1 Na30 129.93(3) 2 . ?
O1 Co1 Na30 49.83(3) . 2 ?
O1 Co1 Na30 130.17(3) 2 2 ?
O2 Co1 Na30 129.93(3) . 2 ?
O2 Co1 Na30 50.07(3) 2 2 ?
Na30 Co1 Na30 180.0 . 2 ?
C1 O1 Co1 110.56(7) . . ?
C1 O1 Na30 145.70(7) . 2 ?
Co1 O1 Na30 90.76(4) . 2 ?
C2 C1 O1 116.55(10) . . ?
C2 C1 C9 128.80(11) . . ?
O1 C1 C9 114.51(10) . . ?
C2 O2 Co1 110.69(7) . . ?
C2 O2 Na30 147.78(7) . . ?
Co1 O2 Na30 90.25(4) . . ?
C1 C2 O2 115.54(11) . . ?
C1 C2 C3 128.61(11) . . ?
O2 C2 C3 115.45(10) . . ?
C4 C3 C8 118.91(13) . . ?
C4 C3 C2 122.92(13) . . ?
C8 C3 C2 118.14(11) . . ?
C5 C4 C3 119.05(15) . . ?
C5 C4 C15 118.14(14) . . ?
C3 C4 C15 122.79(13) . . ?
C6 C5 C4 121.69(16) . . ?
C7 C6 C5 119.32(15) . . ?
C6 C7 C8 121.59(17) . . ?
C7 C8 C3 119.44(14) . . ?
C7 C8 C18 118.54(14) . . ?
C3 C8 C18 122.02(12) . . ?
C14 C9 C10 119.60(11) . . ?
C14 C9 C1 121.77(11) . . ?
C10 C9 C1 118.53(11) . . ?
C11 C10 C9 119.31(12) . . ?
C11 C10 C21 118.97(12) . . ?
C9 C10 C21 121.69(11) . . ?
C12 C11 C10 120.91(13) . . ?
C13 C12 C11 119.77(12) . . ?
C12 C13 C14 121.35(13) . . ?
C13 C14 C9 119.05(12) . . ?
C13 C14 C24 118.86(12) . . ?
C9 C14 C24 121.99(11) . . ?
C4 C15 C16 110.74(14) . . ?
C4 C15 C17 111.25(14) . . ?
C16 C15 C17 110.49(13) . . ?
C8 C18 C19 111.09(13) . . ?
C8 C18 C20 113.00(14) . . ?
C19 C18 C20 109.22(12) . . ?
C10 C21 C23 110.84(12) . . ?
C10 C21 C22 113.17(13) . . ?
C23 C21 C22 109.68(14) . . ?
C14 C24 C25 112.55(12) . . ?
C14 C24 C26 109.75(11) . . ?
C25 C24 C26 111.33(12) . . ?
O1 Na30 O2 74.50(3) 2 . ?
O1 Na30 O41 128.28(4) 2 . ?
O2 Na30 O41 125.90(4) . . ?
O1 Na30 O51 117.82(4) 2 . ?
O2 Na30 O51 102.08(4) . . ?
O41 Na30 O51 104.28(4) . . ?
O1 Na30 Co1 39.40(2) 2 . ?
O2 Na30 Co1 39.68(2) . . ?
O41 Na30 Co1 153.59(4) . . ?
O51 Na30 Co1 101.17(3) . . ?
C42 O41 C44 112.45(13) . . ?
C42 O41 Na30 125.48(10) . . ?
C44 O41 Na30 118.68(9) . . ?
O41 C42 C43 109.10(14) . . ?
O41 C44 C45 109.12(14) . . ?
C52 O51 C54 113.27(13) . . ?
C52 O51 Na30 136.21(12) . . ?
C54 O51 Na30 108.25(8) . . ?
O51 C52 C53 109.76(15) . . ?
O51 C54 C55 112.54(15) . . ?

loop_
_geom_bond_atom_site_label_1
_geom_bond_atom_site_label_2
_geom_bond_distance
_geom_bond_site_symmetry_2
_geom_bond_publ_flag
Co1 O1 1.8659(8) . ?
Co1 O1 1.8659(8) 2 ?
Co1 O2 1.8767(9) . ?
Co1 O2 1.8767(9) 2 ?
Co1 Na30 2.9392(5) . ?
Co1 Na30 2.9392(5) 2 ?
O1 C1 1.3733(14) . ?
O1 Na30 2.2463(10) 2 ?
C1 C2 1.3597(17) . ?
C1 C9 1.4936(16) . ?
O2 C2 1.3742(14) . ?
O2 Na30 2.2540(10) . ?
C2 C3 1.4976(17) . ?
C3 C4 1.4198(19) . ?
C3 C8 1.424(2) . ?
C4 C5 1.407(2) . ?
C4 C15 1.517(2) . ?
C5 C6 1.382(3) . ?
C6 C7 1.381(3) . ?
C7 C8 1.399(2) . ?
C8 C18 1.527(2) . ?
C9 C14 1.4113(18) . ?
C9 C10 1.4219(17) . ?
C10 C11 1.3977(18) . ?
C10 C21 1.5268(19) . ?
C11 C12 1.388(2) . ?
C12 C13 1.385(2) . ?
C13 C14 1.4009(18) . ?
C14 C24 1.5223(18) . ?
C15 C16 1.540(2) . ?
C15 C17 1.542(2) . ?
C18 C19 1.535(2) . ?
C18 C20 1.537(2) . ?
C21 C23 1.530(3) . ?
C21 C22 1.541(2) . ?
C24 C25 1.535(2) . ?
C24 C26 1.5418(19) . ?
Na30 O1 2.2462(10) 2 ?
Na30 O41 2.3275(11) . ?
Na30 O51 2.3436(12) . ?
O41 C42 1.430(2) . ?
O41 C44 1.437(2) . ?
C42 C43 1.509(3) . ?
C44 C45 1.505(3) . ?
O51 C52 1.4312(19) . ?
O51 C54 1.445(2) . ?
C52 C53 1.488(3) . ?
C54 C55 1.484(3) . ?
